data_7058341
loop_
_publ_author_name
'Li, Yueqin'
'Li, Yun'
'Yang, Zhiwei'
'Meng, Fantao'
'Wang, Nana'
'Zhou, Minya'
'Xia, Zongbiao'
'Gong, Qiang'
'Gao, Qinwei'

_publ_section_title
;
 Distinct supramolecular assemblies of Fe(iii) and Ni(ii) complexes
 constructed from the o-vanillin salicylhydrazone ligand: syntheses,
 crystal structures, DNA/protein interaction, and antioxidant and
 cytotoxic activity
;
_journal_issue 21
_journal_name_full 'New Journal of Chemistry'
_journal_page_first 8024
_journal_paper_doi 10.1039/C8NJ06530F
_journal_volume 43
_journal_year 2019
_chemical_formula_moiety 'C52 H38 N10 Ni2 O6'
_chemical_formula_sum 'C52 H38 N10 Ni2 O6'
_chemical_formula_weight 1016.34
_space_group_crystal_system monoclinic
_space_group_IT_number 14
_space_group_name_Hall '-P 2ybc'
_space_group_name_H-M_alt 'P 1 21/c 1'
_symmetry_space_group_name_Hall '-P 2ybc'
_symmetry_space_group_name_H-M 'P 1 21/c 1'
_atom_sites_solution_hydrogens geom
_atom_sites_solution_primary direct
_audit_creation_date 2018-11-21
_audit_creation_method
;
Olex2 1.2
(compiled 2018.05.29 svn.r3508 for OlexSys, GUI svn.r5506)
;
_audit_update_record
;
2018-12-18 deposited with the CCDC.    2019-05-01 downloaded from the CCDC.
;
_cell_angle_alpha 90
_cell_angle_beta 102.135(2)
_cell_angle_gamma 90
_cell_formula_units_Z 4
_cell_length_a 12.2869(8)
_cell_length_b 21.9321(11)
_cell_length_c 24.0672(13)
_cell_measurement_reflns_used 9203
_cell_measurement_temperature 296.15
_cell_measurement_theta_max 26.559
_cell_measurement_theta_min 2.259
_cell_volume 6340.6(6)
_computing_cell_refinement 'SAINT v8.37A (Bruker, 2015)'
_computing_data_reduction 'SAINT v8.37A (Bruker, 2015)'
_computing_molecular_graphics 'Olex2 (Dolomanov et al., 2009)'
_computing_publication_material 'Olex2 (Dolomanov et al., 2009)'
_computing_structure_refinement 'ShelXL (Sheldrick, 2015)'
_computing_structure_solution 'ShelXS (Sheldrick, 2008)'
_diffrn_ambient_temperature 296.15
_diffrn_measured_fraction_theta_full 0.994
_diffrn_measured_fraction_theta_max 0.994
_diffrn_measurement_device_type 'Bruker SMART APEXII DUO CCD'
_diffrn_radiation_type MoK\a
_diffrn_radiation_wavelength 0.71073
_diffrn_reflns_av_R_equivalents 0.0627
_diffrn_reflns_av_unetI/netI 0.0711
_diffrn_reflns_Laue_measured_fraction_full 0.994
_diffrn_reflns_Laue_measured_fraction_max 0.994
_diffrn_reflns_limit_h_max 14
_diffrn_reflns_limit_h_min -11
_diffrn_reflns_limit_k_max 24
_diffrn_reflns_limit_k_min -26
_diffrn_reflns_limit_l_max 28
_diffrn_reflns_limit_l_min -28
_diffrn_reflns_number 38138
_diffrn_reflns_point_group_measured_fraction_full 0.994
_diffrn_reflns_point_group_measured_fraction_max 0.994
_diffrn_reflns_theta_full 25.000
_diffrn_reflns_theta_max 25.000
_diffrn_reflns_theta_min 2.153
_exptl_absorpt_coefficient_mu 0.640
_exptl_absorpt_correction_T_max 0.7456
_exptl_absorpt_correction_T_min 0.5913
_exptl_absorpt_correction_type multi-scan
_exptl_absorpt_process_details
;
SADABS-2016/2 (Bruker,2016/2) was used for absorption correction.
wR2(int) was 0.1456 before and 0.0749 after correction.
The Ratio of minimum to maximum transmission is 0.7931.
The \l/2 correction factor is Not present.
;
_exptl_crystal_colour 'metallic light yellow'
_exptl_crystal_colour_lustre metallic
_exptl_crystal_colour_modifier light
_exptl_crystal_colour_primary yellow
_exptl_crystal_density_diffrn 1.065
_exptl_crystal_description block
_exptl_crystal_F_000 2096
_exptl_crystal_size_max 0.25
_exptl_crystal_size_mid 0.21
_exptl_crystal_size_min 0.15
_refine_diff_density_max 0.628
_refine_diff_density_min -0.718
_refine_diff_density_rms 0.104
_refine_ls_extinction_method none
_refine_ls_goodness_of_fit_ref 1.107
_refine_ls_hydrogen_treatment constr
_refine_ls_matrix_type full
_refine_ls_number_parameters 633
_refine_ls_number_reflns 11108
_refine_ls_number_restraints 0
_refine_ls_restrained_S_all 1.107
_refine_ls_R_factor_all 0.0942
_refine_ls_R_factor_gt 0.0656
_refine_ls_shift/su_max 0.001
_refine_ls_shift/su_mean 0.000
_refine_ls_structure_factor_coef Fsqd
_refine_ls_weighting_details 'w=1/[\s^2^(Fo^2^)+(0.0944P)^2^+5.8717P] where P=(Fo^2^+2Fc^2^)/3'
_refine_ls_weighting_scheme calc
_refine_ls_wR_factor_gt 0.1695
_refine_ls_wR_factor_ref 0.1838
_reflns_Friedel_coverage 0.000
_reflns_number_gt 7948
_reflns_number_total 11108
_reflns_threshold_expression 'I > 2\s(I)'
_cod_data_source_file c8nj06530f2.cif
_cod_data_source_block 20181024njlydx_0m
_cod_depositor_comments 'Adding full bibliography for 7058340--7058341.cif.'
_cod_original_cell_volume 6340.7(6)
_cod_database_code 7058341
_shelx_shelxl_version_number 2016/6
_shelx_space_group_comment
;
The symmetry employed for this shelxl refinement is uniquely defined
by the following loop, which should always be used as a source of
symmetry information in preference to the above space-group names.
They are only intended as comments.
;
_shelx_estimated_absorpt_t_max 0.910
_shelx_estimated_absorpt_t_min 0.856
_olex2_refinement_description
;
1. Fixed Uiso
 At 1.2 times of:
  All C(H) groups
 At 1.5 times of:
  All C(H,H,H) groups
2.a Aromatic/amide H refined with riding coordinates:
 C16(H16), C18(H18), C0AA(H0AA), C27(H27), C28(H28), C30(H30), C34(H34),
 C38(H38), C40(H40), C41(H41), C42(H42), C45(H45), C47(H47), C48(H48), C50(H50),
  C53(H53), C55(H55), C56(H56), C57(H57), C58(H58), C59(H59), C61(H61),
 C62(H62), C63(H63), C64(H64), C65(H65), C68(H68), C70(H70), C72(H72), C75(H75),
  C77(H77), C2(H2)
2.b Idealised Me refined as rotating group:
 C76(H76A,H76B,H76C), C83(H83A,H83B,H83C)
;
_olex2_submission_special_instructions 'No special instructions were received'

loop_
_space_group_symop_operation_xyz
'x, y, z'
'-x, y+1/2, -z+1/2'
'-x, -y, -z'
'x, -y-1/2, z-1/2'

loop_
_atom_site_label
_atom_site_type_symbol
_atom_site_fract_x
_atom_site_fract_y
_atom_site_fract_z
_atom_site_U_iso_or_equiv
_atom_site_adp_type
_atom_site_occupancy
_atom_site_site_symmetry_order
_atom_site_calc_flag
_atom_site_refinement_flags_posn
Ni1 Ni 0.29852(4) 0.37035(2) 0.03261(2) 0.01364(16) Uani 1 1 d .
Ni2 Ni 0.71462(5) 0.40930(2) 0.38880(2) 0.01573(16) Uani 1 1 d .
O1 O 0.4189(2) 0.38606(12) 0.10416(12) 0.0169(7) Uani 1 1 d .
O4 O 0.6636(2) 0.33102(12) 0.42464(12) 0.0161(6) Uani 1 1 d .
O5 O 0.7460(3) 0.49342(12) 0.36002(12) 0.0203(7) Uani 1 1 d .
O2 O 0.1720(2) 0.34596(13) -0.03060(12) 0.0190(7) Uani 1 1 d .
N20 N 0.8339(3) 0.42373(15) 0.46458(15) 0.0176(8) Uani 1 1 d .
O3 O 0.0203(3) 0.33221(14) -0.12098(13) 0.0263(8) Uani 1 1 d .
N21 N 0.3410(3) 0.44255(15) -0.01434(15) 0.0158(8) Uani 1 1 d .
N8 N 0.3143(3) 0.31530(15) 0.14239(13) 0.0128(7) Uani 1 1 d .
N9 N 0.8559(3) 0.37318(16) 0.36660(16) 0.0216(8) Uani 1 1 d .
N10 N 0.5905(3) 0.44212(15) 0.42130(15) 0.0170(8) Uani 1 1 d .
O6 O 0.8101(3) 0.59019(14) 0.31440(14) 0.0311(8) Uani 1 1 d .
N22 N 0.1957(3) 0.44094(15) 0.05522(14) 0.0162(8) Uani 1 1 d .
N14 N 0.6102(3) 0.38736(15) 0.30887(15) 0.0173(8) Uani 1 1 d .
N15 N 0.2496(3) 0.31338(15) 0.08718(15) 0.0158(8) Uani 1 1 d .
C16 C 0.8201(4) 0.4459(2) 0.51430(19) 0.0251(11) Uani 1 1 d .
H16 H 0.748664 0.456699 0.517830 0.030 Uiso 1 1 calc R
C17 C 0.3965(3) 0.35408(17) 0.14558(17) 0.0133(9) Uani 1 1 d .
C18 C 0.5379(4) 0.41545(18) 0.21237(18) 0.0178(9) Uani 1 1 d .
H18 H 0.537507 0.443294 0.183188 0.021 Uiso 1 1 calc R
N50 N 0.5336(3) 0.39885(15) 0.44738(16) 0.0212(9) Uani 1 1 d .
C21 C 0.0768(3) 0.27962(17) 0.02610(18) 0.0158(9) Uani 1 1 d .
C22 C 0.9370(4) 0.40725(19) 0.46046(19) 0.0215(10) Uani 1 1 d .
C0AA C 0.1235(4) 0.4389(2) 0.0889(2) 0.0227(10) Uani 1 1 d .
H0AA H 0.118884 0.403289 0.109280 0.027 Uiso 1 1 calc R
C24 C 0.0007(4) 0.30244(18) -0.07414(19) 0.0212(10) Uani 1 1 d .
C25 C 0.2804(4) 0.49383(18) -0.01120(18) 0.0174(9) Uani 1 1 d .
C26 C 0.1349(4) 0.54465(18) 0.02871(19) 0.0199(10) Uani 1 1 d .
C27 C 0.2212(4) 0.59851(18) -0.03853(19) 0.0203(10) Uani 1 1 d .
H27 H 0.227568 0.633428 -0.059539 0.024 Uiso 1 1 calc R
C28 C 0.1580(3) 0.28272(17) 0.07851(18) 0.0145(9) Uani 1 1 d .
H28 H 0.143209 0.260553 0.109026 0.017 Uiso 1 1 calc R
C29 C 0.4715(4) 0.36380(18) 0.20243(19) 0.0182(9) Uani 1 1 d .
C30 C 0.0583(4) 0.5404(2) 0.06438(19) 0.0220(10) Uani 1 1 d .
H30 H 0.011063 0.572880 0.066983 0.026 Uiso 1 1 calc R
C31 C 0.9489(4) 0.38074(19) 0.4075(2) 0.0252(11) Uani 1 1 d .
C32 C 0.2914(4) 0.54707(18) -0.04292(18) 0.0197(10) Uani 1 1 d .
C23 C 0.2016(4) 0.49327(17) 0.02492(18) 0.0168(9) Uani 1 1 d .
C34 C 0.0530(4) 0.4880(2) 0.0957(2) 0.0247(11) Uani 1 1 d .
H34 H 0.004420 0.485160 0.120419 0.030 Uiso 1 1 calc R
C35 C 0.5795(4) 0.34491(19) 0.44541(19) 0.0203(10) Uani 1 1 d .
C36 C 1.0307(4) 0.4139(2) 0.5056(2) 0.0279(11) Uani 1 1 d .
C37 C 0.5205(4) 0.29408(19) 0.46900(19) 0.0193(10) Uani 1 1 d .
C38 C -0.0197(4) 0.24502(19) 0.02602(19) 0.0191(10) Uani 1 1 d .
H38 H -0.026674 0.224868 0.059095 0.023 Uiso 1 1 calc R
C39 C 0.0882(4) 0.31063(18) -0.02541(18) 0.0176(9) Uani 1 1 d .
C40 C 0.4780(4) 0.32376(19) 0.24770(18) 0.0196(10) Uani 1 1 d .
H40 H 0.435442 0.288353 0.243332 0.024 Uiso 1 1 calc R
C41 C 0.6035(4) 0.4257(2) 0.26453(19) 0.0231(10) Uani 1 1 d .
H41 H 0.646158 0.461061 0.269869 0.028 Uiso 1 1 calc R
C42 C 0.3714(4) 0.54616(19) -0.0768(2) 0.0228(10) Uani 1 1 d .
H42 H 0.381326 0.580234 -0.098174 0.027 Uiso 1 1 calc R
C43 C 0.6936(4) 0.54399(19) 0.36841(17) 0.0175(10) Uani 1 1 d .
C44 C 0.6080(4) 0.54918(18) 0.39800(19) 0.0225(11) Uani 1 1 d .
C45 C -0.1026(4) 0.2401(2) -0.0205(2) 0.0248(11) Uani 1 1 d .
H45 H -0.166104 0.217693 -0.018903 0.030 Uiso 1 1 calc R
C46 C 0.7286(4) 0.59863(19) 0.34488(19) 0.0253(11) Uani 1 1 d .
C47 C 0.4347(4) 0.4953(2) -0.0783(2) 0.0267(11) Uani 1 1 d .
H47 H 0.489554 0.494657 -0.099706 0.032 Uiso 1 1 calc R
C48 C 0.1470(4) 0.59751(19) -0.0050(2) 0.0240(11) Uani 1 1 d .
H48 H 0.102580 0.631527 -0.003468 0.029 Uiso 1 1 calc R
C50 C 0.5473(4) 0.33650(18) 0.29878(19) 0.0199(10) Uani 1 1 d .
H50 H 0.551278 0.308535 0.328180 0.024 Uiso 1 1 calc R
C51 C 1.0564(4) 0.3624(2) 0.4004(2) 0.0331(13) Uani 1 1 d .
C53 C 0.5597(4) 0.49786(19) 0.42336(19) 0.0205(10) Uani 1 1 d .
H53 H 0.502728 0.506227 0.442281 0.025 Uiso 1 1 calc R
C55 C 0.6008(5) 0.6585(2) 0.3845(2) 0.0366(14) Uani 1 1 d .
H55 H 0.570686 0.696278 0.390451 0.044 Uiso 1 1 calc R
C56 C 0.5626(4) 0.6070(2) 0.4070(2) 0.0295(12) Uani 1 1 d .
H56 H 0.507379 0.610093 0.428053 0.035 Uiso 1 1 calc R
C57 C 1.1486(4) 0.3716(2) 0.4467(3) 0.0436(15) Uani 1 1 d .
H57 H 1.219271 0.360695 0.441971 0.052 Uiso 1 1 calc R
C58 C 0.5119(4) 0.1987(2) 0.5132(2) 0.0331(13) Uani 1 1 d .
H58 H 0.550274 0.165720 0.532302 0.040 Uiso 1 1 calc R
C59 C 0.9067(4) 0.4535(2) 0.5609(2) 0.0319(12) Uani 1 1 d .
H59 H 0.893160 0.469311 0.594623 0.038 Uiso 1 1 calc R
C61 C 0.8672(5) 0.3479(2) 0.3182(2) 0.0298(12) Uani 1 1 d .
H61 H 0.803705 0.342740 0.289774 0.036 Uiso 1 1 calc R
C62 C -0.0930(4) 0.26898(19) -0.0716(2) 0.0236(11) Uani 1 1 d .
H62 H -0.149989 0.265420 -0.103691 0.028 Uiso 1 1 calc R
C63 C 0.4150(4) 0.4433(2) -0.04662(19) 0.0216(10) Uani 1 1 d .
H63 H 0.456326 0.408207 -0.048811 0.026 Uiso 1 1 calc R
C64 C 1.0123(5) 0.4377(2) 0.5569(2) 0.0331(13) Uani 1 1 d .
H64 H 1.071270 0.442612 0.587795 0.040 Uiso 1 1 calc R
C65 C 0.6833(5) 0.6552(2) 0.3533(2) 0.0322(13) Uani 1 1 d .
H65 H 0.708038 0.690264 0.338130 0.039 Uiso 1 1 calc R
C68 C 1.1379(4) 0.3957(2) 0.4975(3) 0.0407(14) Uani 1 1 d .
H68 H 1.200198 0.400316 0.526753 0.049 Uiso 1 1 calc R
C70 C 0.9687(5) 0.3285(2) 0.3075(3) 0.0434(15) Uani 1 1 d .
H70 H 0.972417 0.310825 0.272853 0.052 Uiso 1 1 calc R
C72 C 0.5729(4) 0.2439(2) 0.4959(3) 0.0401(15) Uani 1 1 d .
H72 H 0.650007 0.240784 0.502476 0.048 Uiso 1 1 calc R
C75 C 1.0626(5) 0.3359(2) 0.3486(3) 0.0417(15) Uani 1 1 d .
H75 H 1.130975 0.323331 0.341965 0.050 Uiso 1 1 calc R
C76 C -0.0665(5) 0.3343(3) -0.1705(2) 0.0405(14) Uani 1 1 d .
H76A H -0.044132 0.359850 -0.198501 0.061 Uiso 1 1 calc GR
H76B H -0.132559 0.350721 -0.160813 0.061 Uiso 1 1 calc GR
H76C H -0.081238 0.293924 -0.185435 0.061 Uiso 1 1 calc GR
C77 C 0.4086(5) 0.2943(3) 0.4608(4) 0.078(3) Uani 1 1 d .
H77 H 0.368664 0.327736 0.443610 0.093 Uiso 1 1 calc R
C83 C 0.8645(6) 0.6428(2) 0.2986(3) 0.0529(18) Uani 1 1 d .
H83A H 0.811114 0.668178 0.274297 0.079 Uiso 1 1 calc GR
H83B H 0.921048 0.630488 0.278846 0.079 Uiso 1 1 calc GR
H83C H 0.898020 0.665204 0.332142 0.079 Uiso 1 1 calc GR
N1 N 0.4023(3) 0.19808(15) 0.50464(14) 0.0165(8) Uani 1 1 d .
C2 C 0.3523(5) 0.2452(3) 0.4777(3) 0.068(2) Uani 1 1 d .
H2 H 0.274900 0.245972 0.469332 0.082 Uiso 1 1 calc R

loop_
_atom_site_aniso_label
_atom_site_aniso_U_11
_atom_site_aniso_U_22
_atom_site_aniso_U_33
_atom_site_aniso_U_23
_atom_site_aniso_U_13
_atom_site_aniso_U_12
Ni1 0.0141(3) 0.0112(3) 0.0156(3) 0.0009(2) 0.0031(2) 0.0005(2)
Ni2 0.0159(3) 0.0136(3) 0.0165(3) 0.0013(2) 0.0006(2) -0.0029(2)
O1 0.0178(16) 0.0160(15) 0.0165(16) -0.0003(12) 0.0030(13) -0.0036(12)
O4 0.0136(16) 0.0164(15) 0.0185(16) 0.0052(12) 0.0040(13) -0.0013(12)
O5 0.0242(18) 0.0148(15) 0.0206(17) 0.0015(12) 0.0016(14) -0.0039(13)
O2 0.0176(17) 0.0219(16) 0.0180(16) 0.0002(12) 0.0049(13) -0.0031(13)
N20 0.018(2) 0.0150(18) 0.020(2) 0.0027(15) 0.0030(16) -0.0054(15)
O3 0.0253(19) 0.0325(18) 0.0162(17) 0.0030(14) -0.0069(14) 0.0017(14)
N21 0.0108(19) 0.0181(18) 0.0174(19) 0.0032(15) 0.0003(16) 0.0016(14)
N8 0.0159(19) 0.0160(17) 0.0076(17) -0.0005(13) 0.0047(15) -0.0020(14)
N9 0.024(2) 0.024(2) 0.020(2) 0.0030(16) 0.0107(18) 0.0011(16)
N10 0.019(2) 0.0138(18) 0.0169(19) -0.0014(14) 0.0013(16) -0.0017(15)
O6 0.045(2) 0.0224(17) 0.0238(18) 0.0049(14) 0.0035(17) -0.0143(15)
N22 0.016(2) 0.0183(18) 0.0122(18) -0.0003(14) -0.0027(15) 0.0002(15)
N14 0.020(2) 0.0151(18) 0.0159(19) 0.0022(14) 0.0015(16) -0.0044(15)
N15 0.016(2) 0.0134(17) 0.0183(19) -0.0011(14) 0.0041(16) 0.0050(14)
C16 0.022(3) 0.032(3) 0.019(2) 0.003(2) 0.002(2) -0.003(2)
C17 0.015(2) 0.0099(19) 0.016(2) 0.0049(16) 0.0051(18) -0.0015(16)
C18 0.025(3) 0.015(2) 0.013(2) 0.0040(17) 0.0030(19) -0.0033(18)
N50 0.018(2) 0.0144(19) 0.033(2) 0.0062(16) 0.0108(18) 0.0005(15)
C21 0.015(2) 0.0081(19) 0.024(2) -0.0040(17) 0.0037(19) 0.0048(16)
C22 0.018(2) 0.020(2) 0.025(3) 0.0062(19) 0.001(2) -0.0012(18)
C0AA 0.018(3) 0.021(2) 0.030(3) -0.001(2) 0.006(2) -0.0018(18)
C24 0.019(3) 0.014(2) 0.027(3) -0.0050(19) -0.002(2) 0.0067(18)
C25 0.018(2) 0.015(2) 0.018(2) -0.0046(17) 0.0014(19) 0.0009(17)
C26 0.024(3) 0.009(2) 0.024(2) -0.0008(17) 0.000(2) 0.0011(17)
C27 0.026(3) 0.008(2) 0.025(3) 0.0018(18) 0.003(2) -0.0030(17)
C28 0.015(2) 0.0077(19) 0.023(2) 0.0044(17) 0.0084(19) 0.0013(16)
C29 0.016(2) 0.014(2) 0.024(2) 0.0005(18) 0.0047(19) 0.0018(17)
C30 0.021(3) 0.018(2) 0.026(3) -0.0053(19) 0.002(2) 0.0034(18)
C31 0.022(3) 0.018(2) 0.036(3) 0.011(2) 0.006(2) -0.0002(19)
C32 0.021(2) 0.014(2) 0.018(2) 0.0017(17) -0.007(2) -0.0065(18)
C23 0.019(2) 0.009(2) 0.022(2) 0.0000(17) 0.0026(19) -0.0055(17)
C34 0.024(3) 0.024(2) 0.028(3) -0.005(2) 0.010(2) -0.0013(19)
C35 0.017(2) 0.017(2) 0.023(2) 0.0007(18) -0.005(2) -0.0033(18)
C36 0.016(3) 0.025(2) 0.040(3) 0.005(2) -0.002(2) -0.0009(19)
C37 0.018(2) 0.017(2) 0.023(2) -0.0016(18) 0.004(2) -0.0011(17)
C38 0.018(2) 0.017(2) 0.023(2) -0.0051(18) 0.006(2) -0.0034(17)
C39 0.019(2) 0.014(2) 0.020(2) -0.0081(17) 0.0038(19) 0.0056(17)
C40 0.018(2) 0.015(2) 0.023(2) -0.0011(18) 0.000(2) -0.0044(17)
C41 0.028(3) 0.019(2) 0.021(2) 0.0008(18) 0.002(2) -0.0087(19)
C42 0.023(3) 0.017(2) 0.028(3) 0.0085(19) 0.003(2) -0.0035(18)
C43 0.022(2) 0.019(2) 0.007(2) 0.0023(17) -0.0067(18) -0.0093(18)
C44 0.027(3) 0.011(2) 0.026(3) 0.0020(18) -0.004(2) -0.0020(18)
C45 0.018(3) 0.021(2) 0.036(3) -0.010(2) 0.007(2) -0.0007(19)
C46 0.035(3) 0.015(2) 0.021(2) 0.0033(18) -0.006(2) -0.008(2)
C47 0.025(3) 0.028(3) 0.029(3) 0.003(2) 0.009(2) 0.002(2)
C48 0.029(3) 0.013(2) 0.029(3) -0.0021(19) 0.003(2) 0.0046(19)
C50 0.027(3) 0.011(2) 0.021(2) 0.0059(17) 0.002(2) -0.0013(18)
C51 0.029(3) 0.021(2) 0.056(4) 0.006(2) 0.024(3) 0.004(2)
C53 0.016(2) 0.021(2) 0.024(2) -0.0005(19) 0.002(2) 0.0047(18)
C55 0.037(3) 0.011(2) 0.055(4) -0.003(2) -0.005(3) -0.003(2)
C56 0.032(3) 0.019(2) 0.037(3) -0.003(2) 0.006(2) -0.001(2)
C57 0.016(3) 0.039(3) 0.076(5) 0.014(3) 0.011(3) 0.007(2)
C58 0.014(3) 0.029(3) 0.050(3) 0.023(2) -0.009(2) -0.003(2)
C59 0.040(3) 0.029(3) 0.024(3) -0.003(2) 0.001(2) 0.002(2)
C61 0.046(3) 0.019(2) 0.029(3) 0.004(2) 0.019(3) 0.000(2)
C62 0.019(3) 0.017(2) 0.029(3) -0.0155(19) -0.007(2) 0.0019(18)
C63 0.017(2) 0.023(2) 0.024(3) 0.0004(19) 0.002(2) 0.0033(18)
C64 0.035(3) 0.025(3) 0.032(3) 0.003(2) -0.010(2) -0.011(2)
C65 0.045(3) 0.019(2) 0.030(3) 0.008(2) 0.000(3) -0.013(2)
C68 0.020(3) 0.036(3) 0.059(4) 0.013(3) -0.008(3) 0.001(2)
C70 0.069(5) 0.027(3) 0.047(4) 0.000(2) 0.042(4) 0.008(3)
C72 0.015(3) 0.029(3) 0.071(4) 0.029(3) -0.005(3) -0.002(2)
C75 0.046(4) 0.033(3) 0.059(4) 0.011(3) 0.040(3) 0.015(3)
C76 0.041(3) 0.043(3) 0.028(3) 0.001(2) -0.014(3) 0.003(3)
C77 0.025(3) 0.046(4) 0.167(8) 0.068(5) 0.032(4) 0.017(3)
C83 0.079(5) 0.031(3) 0.059(4) 0.001(3) 0.037(4) -0.024(3)
N1 0.022(2) 0.0143(18) 0.0144(19) -0.0002(14) 0.0067(16) 0.0001(15)
C2 0.016(3) 0.044(4) 0.150(7) 0.060(4) 0.030(4) 0.012(3)

loop_
_atom_type_symbol
_atom_type_description
_atom_type_scat_dispersion_real
_atom_type_scat_dispersion_imag
_atom_type_scat_source
C C 0.0033 0.0016 'International Tables Vol C Tables 4.2.6.8 and 6.1.1.4'
H H 0.0000 0.0000 'International Tables Vol C Tables 4.2.6.8 and 6.1.1.4'
N N 0.0061 0.0033 'International Tables Vol C Tables 4.2.6.8 and 6.1.1.4'
Ni Ni 0.3393 1.1124 'International Tables Vol C Tables 4.2.6.8 and 6.1.1.4'
O O 0.0106 0.0060 'International Tables Vol C Tables 4.2.6.8 and 6.1.1.4'

loop_
_geom_angle_atom_site_label_1
_geom_angle_atom_site_label_2
_geom_angle_atom_site_label_3
_geom_angle
_geom_angle_site_symmetry_3
O1 Ni1 N21 96.28(12) .
O1 Ni1 N22 91.44(12) .
O1 Ni1 N1 90.55(12) 4_565
O2 Ni1 O1 171.67(11) .
O2 Ni1 N21 91.97(13) .
O2 Ni1 N22 88.91(12) .
O2 Ni1 N1 89.56(13) 4_565
N21 Ni1 N22 79.40(13) .
N21 Ni1 N1 97.34(13) 4_565
N22 Ni1 N1 176.34(13) 4_565
N15 Ni1 O1 79.42(13) .
N15 Ni1 O2 92.26(13) .
N15 Ni1 N21 169.03(14) .
N15 Ni1 N22 90.57(13) .
N15 Ni1 N1 92.81(13) 4_565
O4 Ni2 N20 88.88(12) .
O4 Ni2 N9 97.64(13) .
O4 Ni2 N14 90.66(12) .
O5 Ni2 O4 170.37(12) .
O5 Ni2 N20 90.65(12) .
O5 Ni2 N9 91.72(13) .
O5 Ni2 N14 91.05(12) .
N20 Ni2 N14 172.45(14) .
N9 Ni2 N20 79.24(15) .
N9 Ni2 N14 93.36(15) .
N10 Ni2 O4 79.21(13) .
N10 Ni2 O5 91.23(13) .
N10 Ni2 N20 93.25(14) .
N10 Ni2 N9 171.96(14) .
N10 Ni2 N14 94.07(14) .
C17 O1 Ni1 108.8(2) .
C35 O4 Ni2 107.8(2) .
C43 O5 Ni2 125.2(3) .
C39 O2 Ni1 125.6(3) .
C16 N20 Ni2 129.3(3) .
C16 N20 C22 117.7(4) .
C22 N20 Ni2 113.0(3) .
C24 O3 C76 118.4(4) .
C25 N21 Ni1 113.4(3) .
C63 N21 Ni1 128.0(3) .
C63 N21 C25 118.5(4) .
C17 N8 N15 110.6(3) .
C31 N9 Ni2 113.0(3) .
C61 N9 Ni2 129.3(4) .
C61 N9 C31 117.5(4) .
N50 N10 Ni2 115.2(2) .
C53 N10 Ni2 128.1(3) .
C53 N10 N50 116.6(4) .
C46 O6 C83 118.0(4) .
C0AA N22 Ni1 129.8(3) .
C0AA N22 C23 118.2(4) .
C23 N22 Ni1 111.7(3) .
C41 N14 Ni2 120.0(3) .
C41 N14 C50 115.8(4) .
C50 N14 Ni2 124.2(3) .
N8 N15 Ni1 114.6(2) .
C28 N15 Ni1 126.4(3) .
C28 N15 N8 118.2(3) .
N20 C16 C59 123.3(5) .
O1 C17 N8 126.3(4) .
O1 C17 C29 115.9(3) .
N8 C17 C29 117.7(4) .
C41 C18 C29 120.5(4) .
C35 N50 N10 109.6(4) .
C28 C21 C39 123.8(4) .
C38 C21 C28 117.2(4) .
C38 C21 C39 119.1(4) .
N20 C22 C31 116.7(4) .
N20 C22 C36 123.0(4) .
C36 C22 C31 120.3(4) .
N22 C0AA C34 123.4(4) .
O3 C24 C39 112.6(4) .
O3 C24 C62 125.8(4) .
C62 C24 C39 121.6(4) .
N21 C25 C32 122.4(4) .
N21 C25 C23 118.4(4) .
C32 C25 C23 119.2(4) .
C30 C26 C23 117.4(4) .
C30 C26 C48 124.1(4) .
C23 C26 C48 118.5(4) .
C48 C27 C32 121.8(4) .
N15 C28 C21 126.0(4) .
C18 C29 C17 120.1(4) .
C18 C29 C40 116.5(4) .
C40 C29 C17 123.4(4) .
C34 C30 C26 120.2(4) .
N9 C31 C22 117.8(4) .
N9 C31 C51 122.8(5) .
C51 C31 C22 119.4(5) .
C25 C32 C27 118.7(4) .
C42 C32 C25 117.3(4) .
C42 C32 C27 124.0(4) .
N22 C23 C25 116.7(4) .
N22 C23 C26 122.6(4) .
C26 C23 C25 120.7(4) .
C30 C34 C0AA 118.1(4) .
O4 C35 N50 128.1(4) .
O4 C35 C37 117.7(4) .
N50 C35 C37 114.1(4) .
C22 C36 C68 119.5(5) .
C64 C36 C22 117.3(4) .
C64 C36 C68 123.2(5) .
C72 C37 C35 124.0(4) .
C77 C37 C35 120.0(4) .
C77 C37 C72 115.9(4) .
C45 C38 C21 122.2(4) .
O2 C39 C21 125.3(4) .
O2 C39 C24 117.8(4) .
C24 C39 C21 117.0(4) .
C50 C40 C29 119.9(4) .
N14 C41 C18 123.6(4) .
C47 C42 C32 120.0(4) .
O5 C43 C44 126.3(4) .
O5 C43 C46 116.6(4) .
C44 C43 C46 117.2(4) .
C43 C44 C53 124.5(4) .
C43 C44 C56 120.9(4) .
C56 C44 C53 114.6(4) .
C38 C45 C62 120.1(4) .
O6 C46 C43 114.4(4) .
O6 C46 C65 123.9(4) .
C65 C46 C43 121.7(5) .
C42 C47 C63 118.6(4) .
C27 C48 C26 121.1(4) .
N14 C50 C40 123.7(4) .
C31 C51 C57 118.1(5) .
C75 C51 C31 116.8(5) .
C75 C51 C57 125.1(5) .
N10 C53 C44 124.6(4) .
C56 C55 C65 121.3(5) .
C55 C56 C44 119.7(5) .
C68 C57 C51 123.0(5) .
N1 C58 C72 124.7(4) .
C64 C59 C16 119.5(5) .
N9 C61 C70 123.7(5) .
C24 C62 C45 120.1(4) .
N21 C63 C47 123.0(4) .
C59 C64 C36 119.3(5) .
C55 C65 C46 119.2(4) .
C57 C68 C36 119.7(5) .
C75 C70 C61 119.0(5) .
C58 C72 C37 119.8(5) .
C70 C75 C51 120.2(5) .
C37 C77 C2 120.8(5) .
C58 N1 Ni1 127.3(3) 4_566
C2 N1 Ni1 117.3(3) 4_566
C2 N1 C58 115.4(4) .
N1 C2 C77 123.4(5) .

loop_
_geom_bond_atom_site_label_1
_geom_bond_atom_site_label_2
_geom_bond_distance
_geom_bond_site_symmetry_2
Ni1 O1 2.050(3) .
Ni1 O2 2.006(3) .
Ni1 N21 2.075(3) .
Ni1 N22 2.140(3) .
Ni1 N15 1.995(3) .
Ni1 N1 2.166(3) 4_565
Ni2 O4 2.076(3) .
Ni2 O5 2.036(3) .
Ni2 N20 2.110(4) .
Ni2 N9 2.077(4) .
Ni2 N10 1.989(4) .
Ni2 N14 2.131(3) .
O1 C17 1.295(5) .
O4 C35 1.276(5) .
O5 C43 1.319(5) .
O2 C39 1.315(5) .
N20 C16 1.335(6) .
N20 C22 1.341(6) .
O3 C24 1.367(6) .
O3 C76 1.422(5) .
N21 C25 1.360(5) .
N21 C63 1.314(5) .
N8 N15 1.398(5) .
N8 C17 1.311(5) .
N9 C31 1.353(6) .
N9 C61 1.323(6) .
N10 N50 1.402(5) .
N10 C53 1.284(5) .
O6 C46 1.372(6) .
O6 C83 1.424(6) .
N22 C0AA 1.323(6) .
N22 C23 1.370(5) .
N14 C41 1.347(5) .
N14 C50 1.350(5) .
N15 C28 1.289(5) .
C16 C59 1.384(7) .
C17 C29 1.495(6) .
C18 C29 1.387(6) .
C18 C41 1.361(6) .
N50 C35 1.315(5) .
C21 C28 1.436(6) .
C21 C38 1.408(6) .
C21 C39 1.447(6) .
C22 C31 1.437(7) .
C22 C36 1.414(6) .
C0AA C34 1.412(6) .
C24 C39 1.426(6) .
C24 C62 1.377(6) .
C25 C32 1.417(6) .
C25 C23 1.430(6) .
C26 C30 1.403(6) .
C26 C23 1.408(6) .
C26 C48 1.441(6) .
C27 C32 1.437(6) .
C27 C48 1.338(6) .
C29 C40 1.389(6) .
C30 C34 1.383(6) .
C31 C51 1.425(7) .
C32 C42 1.402(6) .
C35 C37 1.505(6) .
C36 C64 1.401(7) .
C36 C68 1.428(7) .
C37 C72 1.367(6) .
C37 C77 1.347(7) .
C38 C45 1.351(6) .
C40 C50 1.369(6) .
C42 C47 1.365(6) .
C43 C44 1.393(6) .
C43 C46 1.430(6) .
C44 C53 1.464(6) .
C44 C56 1.421(6) .
C45 C62 1.410(7) .
C46 C65 1.392(7) .
C47 C63 1.421(6) .
C51 C57 1.426(8) .
C51 C75 1.392(8) .
C55 C56 1.377(7) .
C55 C65 1.385(7) .
C57 C68 1.364(8) .
C58 C72 1.360(7) .
C58 N1 1.320(6) .
C59 C64 1.366(7) .
C61 C70 1.393(8) .
C70 C75 1.361(8) .
C77 C2 1.385(8) .
N1 C2 1.304(6) .
